data_7021660
loop_
_publ_author_name
'Serrano-Ruiz, Manuel'
'Aguilera-S\'aez, Luis Manuel'
'Lorenzo-Luis, Pablo'
'Padr\'on, Jos\'e M'
'Romerosa, Antonio'

_publ_section_title
;
 Synthesis and antiproliferative activity of the heterobimetallic
 complexes [RuClCp(PPh3)-\m-dmoPTA-1\kP:2\k(2)N,N'-MCl2] (M = Co, Ni, Zn;
 dmoPTA = 3,7-dimethyl-1,3,7-triaza-5-phosphabicyclo[3.3.1]nonane).
;
_journal_issue 31
_journal_name_full 'Dalton transactions (Cambridge, England : 2003)'
_journal_page_first 11212
_journal_page_last 11219
_journal_paper_doi 10.1039/c3dt50829c
_journal_volume 42
_journal_year 2013
_chemical_formula_sum 'C30 H36 Cl3 N3 Ni P2 Ru'
_chemical_formula_weight 766.69
_chemical_name_systematic
;
?
;
_space_group_IT_number 14
_symmetry_cell_setting monoclinic
_symmetry_space_group_name_Hall '-P 2yn'
_symmetry_space_group_name_H-M 'P 1 21/n 1'
_atom_sites_solution_hydrogens geom
_atom_sites_solution_primary direct
_atom_sites_solution_secondary difmap
_audit_creation_method SHELXL-97
_cell_angle_alpha 90.00
_cell_angle_beta 102.3250(10)
_cell_angle_gamma 90.00
_cell_formula_units_Z 4
_cell_length_a 14.8944(9)
_cell_length_b 9.4708(6)
_cell_length_c 22.5306(14)
_cell_measurement_reflns_used 7057
_cell_measurement_temperature 100(2)
_cell_measurement_theta_max 50.034
_cell_measurement_theta_min 4.682
_cell_volume 3105.0(3)
_computing_cell_refinement 'Bruker APEX'
_computing_data_collection 'Bruker APEX'
_computing_data_reduction 'Bruker SHELXTL'
_computing_molecular_graphics 'Bruker SHELXTL'
_computing_publication_material 'Bruker SHELXTL'
_computing_structure_refinement 'SHELXL-97 (Sheldrick, 1997)'
_computing_structure_solution 'SHELXS-97 (Sheldrick, 1990)'
_diffrn_ambient_temperature 100(2)
_diffrn_measured_fraction_theta_full 0.996
_diffrn_measured_fraction_theta_max 0.996
_diffrn_measurement_device_type 'CCD area detector'
_diffrn_measurement_method 'phi and omega scans'
_diffrn_radiation_monochromator graphite
_diffrn_radiation_source 'fine-focus sealed tube'
_diffrn_radiation_type MoK\a
_diffrn_radiation_wavelength 0.71073
_diffrn_reflns_av_R_equivalents 0.0432
_diffrn_reflns_av_sigmaI/netI 0.0420
_diffrn_reflns_limit_h_max 17
_diffrn_reflns_limit_h_min -17
_diffrn_reflns_limit_k_max 11
_diffrn_reflns_limit_k_min -11
_diffrn_reflns_limit_l_max 20
_diffrn_reflns_limit_l_min -26
_diffrn_reflns_number 17306
_diffrn_reflns_theta_full 25.04
_diffrn_reflns_theta_max 25.04
_diffrn_reflns_theta_min 1.50
_exptl_absorpt_coefficient_mu 1.480
_exptl_absorpt_correction_type none
_exptl_crystal_colour orange
_exptl_crystal_density_diffrn 1.640
_exptl_crystal_density_method 'not measured'
_exptl_crystal_description prismatic
_exptl_crystal_F_000 1560
_exptl_crystal_size_max 0.100
_exptl_crystal_size_mid 0.085
_exptl_crystal_size_min 0.070
_refine_diff_density_max 0.960
_refine_diff_density_min -0.430
_refine_diff_density_rms 0.081
_refine_ls_extinction_method none
_refine_ls_goodness_of_fit_ref 0.978
_refine_ls_hydrogen_treatment constr
_refine_ls_matrix_type full
_refine_ls_number_parameters 363
_refine_ls_number_reflns 5470
_refine_ls_number_restraints 0
_refine_ls_restrained_S_all 0.978
_refine_ls_R_factor_all 0.0335
_refine_ls_R_factor_gt 0.0284
_refine_ls_shift/su_max 0.001
_refine_ls_shift/su_mean 0.000
_refine_ls_structure_factor_coef Fsqd
_refine_ls_weighting_details 'calc w=1/[\s^2^(Fo^2^)+(0.0368P)^2^+0.0000P] where P=(Fo^2^+2Fc^2^)/3'
_refine_ls_weighting_scheme calc
_refine_ls_wR_factor_gt 0.0685
_refine_ls_wR_factor_ref 0.0704
_reflns_number_gt 4762
_reflns_number_total 5470
_reflns_threshold_expression >2sigma(I)
_cod_data_source_file c3dt50829c.txt
_cod_data_source_block c:\sir97\luisma\la102\la102m
_cod_depositor_comments
;
The following automatic conversions were performed:

'_symmetry_cell_setting' value 'Monoclinic' changed to 'monoclinic'
according to /home/saulius/struct/CIF-dictionaries/cif_core.dic
dictionary named 'cif_core.dic' version 2.4.2 from 2011-04-26.

Automatic conversion script
Id: cif_fix_values 1891 2012-01-12 08:04:46Z andrius 
;
_cod_original_sg_symbol_H-M P21/n
_cod_database_code 7021660

loop_
_symmetry_equiv_pos_as_xyz
'x, y, z'
'-x+1/2, y+1/2, -z+1/2'
'-x, -y, -z'
'x-1/2, -y-1/2, z-1/2'

loop_
_atom_site_label
_atom_site_type_symbol
_atom_site_fract_x
_atom_site_fract_y
_atom_site_fract_z
_atom_site_U_iso_or_equiv
_atom_site_adp_type
_atom_site_occupancy
_atom_site_symmetry_multiplicity
_atom_site_calc_flag
_atom_site_refinement_flags
Ru1 Ru 0.838885(14) 0.21690(2) 0.029141(10) 0.01327(8) Uani 1 1 d .
Ni1 Ni 0.90145(2) 0.51162(4) 0.240763(16) 0.01886(10) Uani 1 1 d .
Cl1 Cl 0.97258(4) 0.29704(7) -0.00840(3) 0.01774(16) Uani 1 1 d .
Cl2 Cl 0.90584(5) 0.68630(8) 0.30679(3) 0.02582(17) Uani 1 1 d .
Cl3 Cl 0.94092(5) 0.28688(7) 0.25734(3) 0.02617(18) Uani 1 1 d .
P1 P 0.73816(5) 0.29164(7) -0.05699(3) 0.01387(16) Uani 1 1 d .
P2 P 0.83913(5) 0.41971(7) 0.08358(3) 0.01436(16) Uani 1 1 d .
N41 N 0.96179(14) 0.5760(2) 0.17381(10) 0.0159(5) Uani 1 1 d .
N42 N 0.77516(14) 0.5238(2) 0.18526(10) 0.0173(5) Uani 1 1 d .
N43 N 0.82297(15) 0.6929(2) 0.11486(10) 0.0180(5) Uani 1 1 d .
C11 C 0.61999(17) 0.2480(3) -0.05298(12) 0.0159(6) Uani 1 1 d .
C12 C 0.58162(19) 0.3206(3) -0.01032(13) 0.0215(7) Uani 1 1 d .
H12 H 0.6160 0.3928 0.0136 0.026 Uiso 1 1 calc R
C13 C 0.49455(19) 0.2888(3) -0.00244(14) 0.0258(7) Uani 1 1 d .
H13 H 0.4690 0.3401 0.0262 0.031 Uiso 1 1 calc R
C14 C 0.44449(19) 0.1828(3) -0.03612(14) 0.0270(7) Uani 1 1 d .
H14 H 0.3845 0.1608 -0.0307 0.032 Uiso 1 1 calc R
C15 C 0.48131(19) 0.1092(3) -0.07741(14) 0.0259(7) Uani 1 1 d .
H15 H 0.4469 0.0355 -0.1003 0.031 Uiso 1 1 calc R
C16 C 0.56862(18) 0.1413(3) -0.08622(13) 0.0208(6) Uani 1 1 d .
H16 H 0.5933 0.0898 -0.1152 0.025 Uiso 1 1 calc R
C21 C 0.75265(18) 0.2101(3) -0.12865(12) 0.0156(6) Uani 1 1 d .
C22 C 0.82454(18) 0.1163(3) -0.12869(13) 0.0176(6) Uani 1 1 d .
H22 H 0.8651 0.0917 -0.0916 0.021 Uiso 1 1 calc R
C23 C 0.83693(19) 0.0583(3) -0.18348(13) 0.0212(7) Uani 1 1 d .
H23 H 0.8857 -0.0063 -0.1835 0.025 Uiso 1 1 calc R
C24 C 0.77888(19) 0.0945(3) -0.23712(13) 0.0222(7) Uani 1 1 d .
H24 H 0.7874 0.0545 -0.2742 0.027 Uiso 1 1 calc R
C25 C 0.7079(2) 0.1892(3) -0.23743(13) 0.0219(7) Uani 1 1 d .
H25 H 0.6684 0.2152 -0.2747 0.026 Uiso 1 1 calc R
C26 C 0.69455(19) 0.2458(3) -0.18339(12) 0.0190(6) Uani 1 1 d .
H26 H 0.6452 0.3097 -0.1837 0.023 Uiso 1 1 calc R
C31 C 0.72850(18) 0.4777(3) -0.08137(12) 0.0144(6) Uani 1 1 d .
C32 C 0.64430(18) 0.5443(3) -0.10364(12) 0.0186(6) Uani 1 1 d .
H32 H 0.5887 0.4932 -0.1063 0.022 Uiso 1 1 calc R
C33 C 0.64127(19) 0.6846(3) -0.12201(13) 0.0229(7) Uani 1 1 d .
H33 H 0.5837 0.7292 -0.1366 0.027 Uiso 1 1 calc R
C34 C 0.72158(19) 0.7593(3) -0.11916(13) 0.0209(6) Uani 1 1 d .
H34 H 0.7194 0.8554 -0.1314 0.025 Uiso 1 1 calc R
C35 C 0.80570(19) 0.6931(3) -0.09827(12) 0.0185(6) Uani 1 1 d .
H35 H 0.8612 0.7437 -0.0969 0.022 Uiso 1 1 calc R
C36 C 0.80888(18) 0.5538(3) -0.07941(12) 0.0163(6) Uani 1 1 d .
H36 H 0.8667 0.5096 -0.0649 0.020 Uiso 1 1 calc R
C41 C 0.95541(17) 0.4623(3) 0.12723(12) 0.0155(6) Uani 1 1 d .
H41A H 0.9826 0.3752 0.1479 0.019 Uiso 1 1 calc R
H41B H 0.9936 0.4902 0.0982 0.019 Uiso 1 1 calc R
C42 C 0.76478(17) 0.4083(3) 0.13952(12) 0.0164(6) Uani 1 1 d .
H42A H 0.7000 0.4064 0.1171 0.020 Uiso 1 1 calc R
H42B H 0.7773 0.3174 0.1614 0.020 Uiso 1 1 calc R
C43 C 0.80886(18) 0.6034(3) 0.06052(12) 0.0185(6) Uani 1 1 d .
H43A H 0.8479 0.6371 0.0329 0.022 Uiso 1 1 calc R
H43B H 0.7438 0.6084 0.0386 0.022 Uiso 1 1 calc R
C44 C 0.91788(18) 0.7091(3) 0.14450(13) 0.0186(6) Uani 1 1 d .
H44A H 0.9226 0.7832 0.1760 0.022 Uiso 1 1 calc R
H44B H 0.9527 0.7418 0.1143 0.022 Uiso 1 1 calc R
C45 C 1.05991(18) 0.6058(3) 0.20059(13) 0.0230(7) Uani 1 1 d .
H45A H 1.0892 0.5207 0.2206 0.035 Uiso 1 1 calc R
H45B H 1.0642 0.6821 0.2305 0.035 Uiso 1 1 calc R
H45C H 1.0911 0.6345 0.1684 0.035 Uiso 1 1 calc R
C46 C 0.70599(19) 0.5068(3) 0.22310(14) 0.0243(7) Uani 1 1 d .
H46A H 0.7140 0.5817 0.2538 0.036 Uiso 1 1 calc R
H46B H 0.7140 0.4146 0.2433 0.036 Uiso 1 1 calc R
H46C H 0.6442 0.5129 0.1973 0.036 Uiso 1 1 calc R
C47 C 0.76065(19) 0.6637(3) 0.15390(13) 0.0198(6) Uani 1 1 d .
H47A H 0.6970 0.6676 0.1295 0.024 Uiso 1 1 calc R
H47B H 0.7670 0.7389 0.1850 0.024 Uiso 1 1 calc R
C51 C 0.9155(2) 0.0374(3) 0.07960(13) 0.0221(7) Uani 1 1 d .
H51 H 0.9805 0.0361 0.0924 0.027 Uiso 1 1 calc R
C52 C 0.85399(19) 0.0901(3) 0.11335(13) 0.0211(7) Uani 1 1 d .
H52 H 0.8702 0.1289 0.1531 0.025 Uiso 1 1 calc R
C53 C 0.76289(19) 0.0755(3) 0.07781(13) 0.0213(7) Uani 1 1 d .
H53 H 0.7076 0.1039 0.0890 0.026 Uiso 1 1 calc R
C54 C 0.7709(2) 0.0100(3) 0.02222(13) 0.0213(7) Uani 1 1 d .
H54 H 0.7213 -0.0138 -0.0103 0.026 Uiso 1 1 calc R
C55 C 0.8647(2) -0.0137(3) 0.02341(14) 0.0234(7) Uani 1 1 d .
H55 H 0.8893 -0.0562 -0.0078 0.028 Uiso 1 1 calc R

loop_
_atom_site_aniso_label
_atom_site_aniso_U_11
_atom_site_aniso_U_22
_atom_site_aniso_U_33
_atom_site_aniso_U_23
_atom_site_aniso_U_13
_atom_site_aniso_U_12
Ru1 0.01618(13) 0.01119(13) 0.01318(13) 0.00027(9) 0.00478(9) 0.00035(8)
Ni1 0.0227(2) 0.0190(2) 0.0149(2) 0.00096(16) 0.00402(16) -0.00038(15)
Cl1 0.0171(3) 0.0182(4) 0.0194(4) 0.0003(3) 0.0072(3) -0.0001(3)
Cl2 0.0303(4) 0.0258(4) 0.0203(4) -0.0052(3) 0.0030(3) 0.0012(3)
Cl3 0.0329(4) 0.0198(4) 0.0235(4) 0.0045(3) 0.0009(3) -0.0006(3)
P1 0.0154(4) 0.0137(4) 0.0133(4) -0.0008(3) 0.0047(3) -0.0008(3)
P2 0.0180(4) 0.0128(4) 0.0129(4) -0.0001(3) 0.0048(3) 0.0005(3)
N41 0.0192(12) 0.0133(12) 0.0145(13) 0.0002(10) 0.0022(10) -0.0020(9)
N42 0.0183(12) 0.0197(13) 0.0147(13) -0.0020(10) 0.0057(10) 0.0012(10)
N43 0.0276(13) 0.0130(13) 0.0131(13) -0.0019(10) 0.0040(10) 0.0023(10)
C11 0.0158(14) 0.0170(15) 0.0150(15) 0.0040(12) 0.0035(12) -0.0004(11)
C12 0.0230(15) 0.0213(16) 0.0200(16) -0.0014(13) 0.0039(13) -0.0012(12)
C13 0.0239(16) 0.0303(19) 0.0271(18) -0.0001(14) 0.0142(14) 0.0033(13)
C14 0.0173(15) 0.0350(19) 0.0303(18) 0.0107(15) 0.0085(14) -0.0012(13)
C15 0.0208(15) 0.0270(18) 0.0279(18) 0.0011(14) 0.0007(13) -0.0067(13)
C16 0.0247(15) 0.0191(16) 0.0195(16) -0.0003(13) 0.0064(13) -0.0025(12)
C21 0.0201(14) 0.0142(15) 0.0138(15) -0.0017(12) 0.0064(12) -0.0067(11)
C22 0.0227(15) 0.0138(15) 0.0167(15) -0.0016(12) 0.0049(12) -0.0029(11)
C23 0.0241(15) 0.0175(16) 0.0243(17) -0.0022(13) 0.0102(13) 0.0001(12)
C24 0.0321(16) 0.0204(16) 0.0173(16) -0.0044(13) 0.0123(13) -0.0061(13)
C25 0.0297(16) 0.0208(17) 0.0145(16) 0.0002(13) 0.0030(13) -0.0041(12)
C26 0.0232(15) 0.0152(15) 0.0196(16) -0.0005(12) 0.0070(13) -0.0010(12)
C31 0.0233(14) 0.0131(14) 0.0072(14) -0.0023(11) 0.0037(11) 0.0004(11)
C32 0.0187(14) 0.0202(16) 0.0175(16) -0.0016(13) 0.0055(12) -0.0008(11)
C33 0.0256(16) 0.0226(17) 0.0213(17) 0.0027(13) 0.0066(13) 0.0080(12)
C34 0.0333(17) 0.0142(15) 0.0167(16) 0.0007(12) 0.0083(13) 0.0029(12)
C35 0.0229(15) 0.0216(16) 0.0115(15) -0.0026(12) 0.0048(12) -0.0040(12)
C36 0.0168(14) 0.0219(16) 0.0105(14) -0.0002(12) 0.0038(11) 0.0015(11)
C41 0.0210(14) 0.0119(14) 0.0144(15) -0.0011(12) 0.0055(12) -0.0002(11)
C42 0.0164(13) 0.0189(16) 0.0138(15) -0.0025(12) 0.0031(11) 0.0008(11)
C43 0.0236(15) 0.0173(16) 0.0153(15) -0.0020(12) 0.0059(12) 0.0020(12)
C44 0.0297(16) 0.0104(14) 0.0163(15) 0.0010(12) 0.0063(13) 0.0000(12)
C45 0.0220(15) 0.0224(17) 0.0245(17) -0.0029(13) 0.0044(13) -0.0054(12)
C46 0.0247(15) 0.0293(18) 0.0222(17) -0.0050(14) 0.0122(13) -0.0001(13)
C47 0.0247(15) 0.0171(15) 0.0174(16) -0.0036(13) 0.0040(12) 0.0052(12)
C51 0.0236(15) 0.0158(15) 0.0269(18) 0.0101(13) 0.0051(13) 0.0053(12)
C52 0.0354(17) 0.0138(15) 0.0146(15) 0.0053(12) 0.0066(13) -0.0009(12)
C53 0.0239(15) 0.0125(15) 0.0304(18) 0.0080(13) 0.0122(13) 0.0006(12)
C54 0.0303(16) 0.0109(15) 0.0199(16) 0.0034(12) -0.0010(13) -0.0068(12)
C55 0.0404(18) 0.0101(15) 0.0244(17) 0.0041(13) 0.0171(14) 0.0057(12)

loop_
_atom_type_symbol
_atom_type_description
_atom_type_scat_dispersion_real
_atom_type_scat_dispersion_imag
_atom_type_scat_source
C C 0.0033 0.0016 'International Tables Vol C Tables 4.2.6.8 and 6.1.1.4'
H H 0.0000 0.0000 'International Tables Vol C Tables 4.2.6.8 and 6.1.1.4'
N N 0.0061 0.0033 'International Tables Vol C Tables 4.2.6.8 and 6.1.1.4'
P P 0.1023 0.0942 'International Tables Vol C Tables 4.2.6.8 and 6.1.1.4'
Cl Cl 0.1484 0.1585 'International Tables Vol C Tables 4.2.6.8 and 6.1.1.4'
Ni Ni 0.3393 1.1124 'International Tables Vol C Tables 4.2.6.8 and 6.1.1.4'
Ru Ru -1.2594 0.8363 'International Tables Vol C Tables 4.2.6.8 and 6.1.1.4'

loop_
_geom_angle_atom_site_label_1
_geom_angle_atom_site_label_2
_geom_angle_atom_site_label_3
_geom_angle
C53 Ru1 C54 37.91(11)
C53 Ru1 C52 37.78(10)
C54 Ru1 C52 62.50(11)
C53 Ru1 C51 62.60(10)
C54 Ru1 C51 62.07(11)
C52 Ru1 C51 36.82(10)
C53 Ru1 C55 62.85(10)
C54 Ru1 C55 37.14(11)
C52 Ru1 C55 62.02(11)
C51 Ru1 C55 37.09(10)
C53 Ru1 P2 100.80(8)
C54 Ru1 P2 137.59(8)
C52 Ru1 P2 90.44(8)
C51 Ru1 P2 115.36(8)
C55 Ru1 P2 151.38(8)
C53 Ru1 P1 107.27(8)
C54 Ru1 P1 90.40(8)
C52 Ru1 P1 144.99(7)
C51 Ru1 P1 147.15(8)
C55 Ru1 P1 110.07(8)
P2 Ru1 P1 96.93(3)
C53 Ru1 Cl1 155.28(7)
C54 Ru1 Cl1 130.51(8)
C52 Ru1 Cl1 121.55(7)
C51 Ru1 Cl1 92.73(8)
C55 Ru1 Cl1 96.96(8)
P2 Ru1 Cl1 90.96(2)
P1 Ru1 Cl1 92.60(2)
N41 Ni1 N42 91.40(9)
N41 Ni1 Cl2 108.89(7)
N42 Ni1 Cl2 105.19(7)
N41 Ni1 Cl3 105.82(7)
N42 Ni1 Cl3 109.64(7)
Cl2 Ni1 Cl3 129.37(3)
C11 P1 C31 102.48(12)
C11 P1 C21 104.03(12)
C31 P1 C21 98.96(12)
C11 P1 Ru1 110.53(9)
C31 P1 Ru1 122.82(9)
C21 P1 Ru1 115.69(9)
C43 P2 C41 95.13(12)
C43 P2 C42 95.80(12)
C41 P2 C42 106.26(12)
C43 P2 Ru1 132.18(9)
C41 P2 Ru1 111.39(9)
C42 P2 Ru1 112.66(9)
C45 N41 C41 109.4(2)
C45 N41 C44 108.5(2)
C41 N41 C44 109.8(2)
C45 N41 Ni1 108.18(17)
C41 N41 Ni1 109.72(16)
C44 N41 Ni1 111.18(16)
C46 N42 C42 109.7(2)
C46 N42 C47 108.7(2)
C42 N42 C47 109.9(2)
C46 N42 Ni1 107.86(17)
C42 N42 Ni1 109.32(16)
C47 N42 Ni1 111.31(16)
C47 N43 C44 115.9(2)
C47 N43 C43 113.8(2)
C44 N43 C43 113.6(2)
C16 C11 C12 118.0(2)
C16 C11 P1 124.3(2)
C12 C11 P1 117.5(2)
C13 C12 C11 120.9(3)
C13 C12 H12 119.5
C11 C12 H12 119.5
C14 C13 C12 120.1(3)
C14 C13 H13 120.0
C12 C13 H13 120.0
C15 C14 C13 119.8(3)
C15 C14 H14 120.1
C13 C14 H14 120.1
C14 C15 C16 120.6(3)
C14 C15 H15 119.7
C16 C15 H15 119.7
C11 C16 C15 120.5(3)
C11 C16 H16 119.8
C15 C16 H16 119.8
C26 C21 C22 119.3(2)
C26 C21 P1 120.6(2)
C22 C21 P1 120.1(2)
C21 C22 C23 119.8(3)
C21 C22 H22 120.1
C23 C22 H22 120.1
C24 C23 C22 120.2(3)
C24 C23 H23 119.9
C22 C23 H23 119.9
C23 C24 C25 120.2(3)
C23 C24 H24 119.9
C25 C24 H24 119.9
C26 C25 C24 120.0(3)
C26 C25 H25 120.0
C24 C25 H25 120.0
C25 C26 C21 120.5(3)
C25 C26 H26 119.7
C21 C26 H26 119.7
C36 C31 C32 118.6(3)
C36 C31 P1 118.3(2)
C32 C31 P1 123.1(2)
C33 C32 C31 120.5(3)
C33 C32 H32 119.7
C31 C32 H32 119.7
C34 C33 C32 120.3(3)
C34 C33 H33 119.9
C32 C33 H33 119.9
C33 C34 C35 119.6(3)
C33 C34 H34 120.2
C35 C34 H34 120.2
C36 C35 C34 120.2(3)
C36 C35 H35 119.9
C34 C35 H35 119.9
C35 C36 C31 120.8(2)
C35 C36 H36 119.6
C31 C36 H36 119.6
N41 C41 P2 116.37(17)
N41 C41 H41A 108.2
P2 C41 H41A 108.2
N41 C41 H41B 108.2
P2 C41 H41B 108.2
H41A C41 H41B 107.3
N42 C42 P2 116.12(18)
N42 C42 H42A 108.3
P2 C42 H42A 108.3
N42 C42 H42B 108.3
P2 C42 H42B 108.3
H42A C42 H42B 107.4
N43 C43 P2 109.08(18)
N43 C43 H43A 109.9
P2 C43 H43A 109.9
N43 C43 H43B 109.9
P2 C43 H43B 109.9
H43A C43 H43B 108.3
N43 C44 N41 114.0(2)
N43 C44 H44A 108.8
N41 C44 H44A 108.8
N43 C44 H44B 108.8
N41 C44 H44B 108.8
H44A C44 H44B 107.6
N41 C45 H45A 109.5
N41 C45 H45B 109.5
H45A C45 H45B 109.5
N41 C45 H45C 109.5
H45A C45 H45C 109.5
H45B C45 H45C 109.5
N42 C46 H46A 109.5
N42 C46 H46B 109.5
H46A C46 H46B 109.5
N42 C46 H46C 109.5
H46A C46 H46C 109.5
H46B C46 H46C 109.5
N43 C47 N42 114.4(2)
N43 C47 H47A 108.7
N42 C47 H47A 108.7
N43 C47 H47B 108.7
N42 C47 H47B 108.7
H47A C47 H47B 107.6
C52 C51 C55 108.7(2)
C52 C51 Ru1 71.41(15)
C55 C51 Ru1 71.66(16)
C52 C51 H51 125.6
C55 C51 H51 125.6
Ru1 C51 H51 122.9
C51 C52 C53 108.3(3)
C51 C52 Ru1 71.77(16)
C53 C52 Ru1 70.22(15)
C51 C52 H52 125.9
C53 C52 H52 125.9
Ru1 C52 H52 123.8
C54 C53 C52 106.7(3)
C54 C53 Ru1 71.17(16)
C52 C53 Ru1 72.00(15)
C54 C53 H53 126.7
C52 C53 H53 126.7
Ru1 C53 H53 121.9
C55 C54 C53 108.8(3)
C55 C54 Ru1 72.59(16)
C53 C54 Ru1 70.92(15)
C55 C54 H54 125.6
C53 C54 H54 125.6
Ru1 C54 H54 122.5
C54 C55 C51 107.5(3)
C54 C55 Ru1 70.27(15)
C51 C55 Ru1 71.26(16)
C54 C55 H55 126.2
C51 C55 H55 126.2
Ru1 C55 H55 123.9

loop_
_geom_bond_atom_site_label_1
_geom_bond_atom_site_label_2
_geom_bond_distance
Ru1 C53 2.192(3)
Ru1 C54 2.196(3)
Ru1 C52 2.216(3)
Ru1 C51 2.221(3)
Ru1 C55 2.226(3)
Ru1 P2 2.2786(7)
Ru1 P1 2.2967(7)
Ru1 Cl1 2.4446(7)
Ni1 N41 2.008(2)
Ni1 N42 2.028(2)
Ni1 Cl2 2.2164(8)
Ni1 Cl3 2.2185(8)
P1 C11 1.829(3)
P1 C31 1.843(3)
P1 C21 1.843(3)
P2 C43 1.844(3)
P2 C41 1.844(3)
P2 C42 1.850(3)
N41 C45 1.484(3)
N41 C41 1.493(3)
N41 C44 1.506(3)
N42 C46 1.480(3)
N42 C42 1.488(3)
N42 C47 1.495(3)
N43 C47 1.435(3)
N43 C44 1.437(3)
N43 C43 1.466(3)
C11 C16 1.386(4)
C11 C12 1.399(4)
C12 C13 1.379(4)
C12 H12 0.9500
C13 C14 1.378(4)
C13 H13 0.9500
C14 C15 1.367(4)
C14 H14 0.9500
C15 C16 1.390(4)
C15 H15 0.9500
C16 H16 0.9500
C21 C26 1.389(4)
C21 C22 1.391(4)
C22 C23 1.399(4)
C22 H22 0.9500
C23 C24 1.371(4)
C23 H23 0.9500
C24 C25 1.385(4)
C24 H24 0.9500
C25 C26 1.383(4)
C25 H25 0.9500
C26 H26 0.9500
C31 C36 1.390(4)
C31 C32 1.397(4)
C32 C33 1.389(4)
C32 H32 0.9500
C33 C34 1.380(4)
C33 H33 0.9500
C34 C35 1.390(4)
C34 H34 0.9500
C35 C36 1.384(4)
C35 H35 0.9500
C36 H36 0.9500
C41 H41A 0.9900
C41 H41B 0.9900
C42 H42A 0.9900
C42 H42B 0.9900
C43 H43A 0.9900
C43 H43B 0.9900
C44 H44A 0.9900
C44 H44B 0.9900
C45 H45A 0.9800
C45 H45B 0.9800
C45 H45C 0.9800
C46 H46A 0.9800
C46 H46B 0.9800
C46 H46C 0.9800
C47 H47A 0.9900
C47 H47B 0.9900
C51 C52 1.401(4)
C51 C55 1.414(4)
C51 H51 0.9500
C52 C53 1.427(4)
C52 H52 0.9500
C53 C54 1.426(4)
C53 H53 0.9500
C54 C55 1.409(4)
C54 H54 0.9500
C55 H55 0.9500
